data_7023572
loop_
_publ_author_name
'Abraham, Maria L.'
'Schulze, A. Carina'
'Korthaus, Alexander'
'Oppel, Iris M.'

_publ_section_title
;
 Oxidant-induced intramolecular triazole formation.
;
_journal_issue 45
_journal_name_full 'Dalton transactions (Cambridge, England : 2003)'
_journal_page_first 16066
_journal_page_last 16072
_journal_paper_doi 10.1039/c3dt51490k
_journal_volume 42
_journal_year 2013
_chemical_formula_moiety 'C82 H70 Br10 Eu4 N24 O16 S4, 12(C2 H6 O S)'
_chemical_formula_sum 'C106 H142 Br10 Eu4 N24 O28 S16'
_chemical_formula_weight 4120.34
_chemical_name_common '[{{Eu(DMSO)}2(HBr3L')(H3Br2L'')}2({mu-}OH)2 ] 18 DMSO'
_chemical_name_systematic
; 
 ? 
;
_space_group_IT_number 2
_symmetry_cell_setting triclinic
_symmetry_space_group_name_Hall '-P 1'
_symmetry_space_group_name_H-M 'P -1'
_atom_sites_solution_hydrogens geom
_atom_sites_solution_primary direct
_atom_sites_solution_secondary difmap
_audit_creation_method SHELXL-97
_cell_angle_alpha 74.988(3)
_cell_angle_beta 86.298(3)
_cell_angle_gamma 75.568(3)
_cell_formula_units_Z 1
_cell_length_a 14.4400(5)
_cell_length_b 15.7422(6)
_cell_length_c 18.2586(6)
_cell_measurement_reflns_used 7486
_cell_measurement_temperature 120(2)
_cell_measurement_theta_max 28.9071
_cell_measurement_theta_min 2.9033
_cell_volume 3882.3(2)
_computing_cell_refinement 'CrysAlis RED 1.171.32.24 Oxford Diffraction'
_computing_data_collection 'CrysAlis CCD 1.171.32.24 Oxford Diffraction'
_computing_data_reduction 'CrysAlis RED 1.171.32.24 Oxford Diffraction'
_computing_molecular_graphics SHELXL-97
_computing_publication_material SHELXL-97
_computing_structure_refinement 'SHELXL-97 (Sheldrick, 1997)'
_computing_structure_solution 'SHELXS-97 (Sheldrick, 1990)'
_diffrn_ambient_temperature 120(2)
_diffrn_measured_fraction_theta_full 0.998
_diffrn_measured_fraction_theta_max 0.998
_diffrn_measurement_device_type 'Sapphire2-CCD, Oxford Diffraction'
_diffrn_measurement_method '736 images at 1.0 deg in \w and 45 sec.'
_diffrn_radiation_monochromator graphite
_diffrn_radiation_source 'fine-focus sealed tube'
_diffrn_radiation_type MoK\a
_diffrn_radiation_wavelength 0.71073
_diffrn_reflns_av_R_equivalents 0.0803
_diffrn_reflns_av_sigmaI/netI 0.1996
_diffrn_reflns_limit_h_max 17
_diffrn_reflns_limit_h_min -17
_diffrn_reflns_limit_k_max 18
_diffrn_reflns_limit_k_min -18
_diffrn_reflns_limit_l_max 21
_diffrn_reflns_limit_l_min -21
_diffrn_reflns_number 43697
_diffrn_reflns_theta_full 25.00
_diffrn_reflns_theta_max 25.00
_diffrn_reflns_theta_min 2.91
_exptl_absorpt_coefficient_mu 4.451
_exptl_absorpt_correction_T_max 0.8900
_exptl_absorpt_correction_T_min 0.4954
_exptl_absorpt_correction_type multi-scan
_exptl_absorpt_process_details
;
CrysAlisPro, Oxford Diffraction Ltd.,
Version 1.171.33.41 (release 06-05-2009 CrysAlis171 .NET)
(compiled May  6 2009,17:20:42)
Empirical absorption correction using spherical harmonics,
 implemented in SCALE3 ABSPACK scaling algorithm.
;
_exptl_crystal_colour orange-red
_exptl_crystal_density_diffrn 1.762
_exptl_crystal_density_method 'not measured'
_exptl_crystal_description plate
_exptl_crystal_F_000 2028
_exptl_crystal_size_max 0.3415
_exptl_crystal_size_mid 0.1546
_exptl_crystal_size_min 0.0265
_platon_squeeze_details
;
;
_refine_diff_density_max 1.320
_refine_diff_density_min -1.077
_refine_diff_density_rms 0.160
_refine_ls_extinction_method none
_refine_ls_goodness_of_fit_ref 0.810
_refine_ls_hydrogen_treatment mixed
_refine_ls_matrix_type full
_refine_ls_number_parameters 797
_refine_ls_number_reflns 13662
_refine_ls_number_restraints 19
_refine_ls_restrained_S_all 0.816
_refine_ls_R_factor_all 0.1031
_refine_ls_R_factor_gt 0.0472
_refine_ls_shift/su_max 0.001
_refine_ls_shift/su_mean 0.000
_refine_ls_structure_factor_coef Fsqd
_refine_ls_weighting_details 'calc w=1/[\s^2^(Fo^2^)+(0.0363P)^2^+0.0000P] where P=(Fo^2^+2Fc^2^)/3'
_refine_ls_weighting_scheme calc
_refine_ls_wR_factor_gt 0.0960
_refine_ls_wR_factor_ref 0.1024
_reflns_number_gt 6869
_reflns_number_total 13662
_reflns_threshold_expression >2sigma(I)
_cod_data_source_file c3dt51490k.txt
_cod_data_source_block 5-eu
_cod_depositor_comments
;
The following automatic conversions were performed:

'_symmetry_cell_setting' value 'Triclinic' changed to 'triclinic'
according to /home/saulius/struct/CIF-dictionaries/cif_core.dic
dictionary named 'cif_core.dic' version 2.4.2 from 2011-04-26.

Automatic conversion script
Id: cif_fix_values 1891 2012-01-12 08:04:46Z andrius 
;
_cod_original_sg_symbol_Hall -P1
_cod_original_sg_symbol_H-M P-1
_cod_database_code 7023572

loop_
_symmetry_equiv_pos_as_xyz
'x, y, z'
'-x, -y, -z'

loop_
_atom_site_label
_atom_site_type_symbol
_atom_site_fract_x
_atom_site_fract_y
_atom_site_fract_z
_atom_site_U_iso_or_equiv
_atom_site_adp_type
_atom_site_occupancy
_atom_site_symmetry_multiplicity
_atom_site_calc_flag
_atom_site_refinement_flags
_atom_site_disorder_assembly
_atom_site_disorder_group
Eu1 Eu 0.38476(3) 0.56209(3) 0.45045(3) 0.01175(13) Uani 1 1 d . . .
Eu2 Eu 0.54831(3) 0.31673(3) 0.41378(3) 0.01392(13) Uani 1 1 d . . .
O7 O 0.4873(4) 0.4195(4) 0.4883(3) 0.0220(16) Uani 1 1 d . . .
H7 H 0.4520 0.3972 0.5224 0.033 Uiso 1 1 calc R . .
C1 C 0.5258(6) 0.6163(6) 0.3079(5) 0.017(2) Uani 1 1 d . . .
N11 N 0.4771(5) 0.7015(5) 0.3002(5) 0.026(2) Uani 1 1 d . . .
N12 N 0.4039(5) 0.7027(5) 0.3543(5) 0.026(2) Uani 1 1 d . . .
C11 C 0.3438(7) 0.7816(7) 0.3455(6) 0.028(3) Uani 1 1 d . . .
H11 H 0.3514 0.8280 0.3020 0.034 Uiso 1 1 calc R . .
C12 C 0.2662(6) 0.8039(6) 0.3970(6) 0.025(2) Uani 1 1 d . . .
C13 C 0.2615(7) 0.7586(6) 0.4751(6) 0.025(3) Uani 1 1 d . . .
C14 C 0.1873(7) 0.7891(6) 0.5193(6) 0.029(3) Uani 1 1 d . . .
H14 H 0.1871 0.7599 0.5718 0.034 Uiso 1 1 calc R . .
C15 C 0.1133(7) 0.8610(6) 0.4895(7) 0.035(3) Uani 1 1 d . . .
H15 H 0.0601 0.8791 0.5202 0.043 Uiso 1 1 calc R . .
C16 C 0.1166(7) 0.9071(6) 0.4140(6) 0.028(3) Uani 1 1 d . . .
C17 C 0.1901(6) 0.8807(6) 0.3693(6) 0.031(3) Uani 1 1 d . . .
H17 H 0.1912 0.9143 0.3180 0.037 Uiso 1 1 calc R . .
O1 O 0.3357(4) 0.6853(4) 0.5060(4) 0.0294(17) Uani 1 1 d . . .
Br1 Br 0.01340(8) 1.00646(7) 0.37119(7) 0.0458(3) Uani 1 1 d . . .
N31 N 0.5063(5) 0.5456(5) 0.3562(5) 0.026(2) Uani 1 1 d . . .
N32 N 0.5733(5) 0.4684(5) 0.3442(4) 0.021(2) Uani 1 1 d . . .
C31 C 0.6315(7) 0.4954(6) 0.2893(6) 0.026(3) Uani 1 1 d . . .
C32 C 0.7125(6) 0.4336(6) 0.2632(5) 0.023(2) Uani 1 1 d . . .
C33 C 0.7114(7) 0.3388(7) 0.2786(6) 0.030(3) Uani 1 1 d . . .
C34 C 0.7868(7) 0.2806(7) 0.2497(6) 0.038(3) Uani 1 1 d . . .
H34 H 0.7855 0.2191 0.2560 0.046 Uiso 1 1 calc R . .
C35 C 0.8627(8) 0.3119(7) 0.2124(6) 0.039(3) Uani 1 1 d . . .
H35 H 0.9143 0.2712 0.1950 0.047 Uiso 1 1 calc R . .
C36 C 0.8643(7) 0.4036(7) 0.2000(6) 0.037(3) Uani 1 1 d . . .
C37 C 0.7896(6) 0.4637(6) 0.2242(5) 0.025(2) Uani 1 1 d . . .
H37 H 0.7906 0.5258 0.2144 0.030 Uiso 1 1 calc R . .
O3 O 0.6423(5) 0.3066(4) 0.3155(4) 0.0338(18) Uani 1 1 d . . .
Br3 Br 0.96849(8) 0.44302(8) 0.14599(7) 0.0463(3) Uani 1 1 d . . .
N21 N 0.6046(5) 0.5871(5) 0.2663(5) 0.025(2) Uani 1 1 d . . .
N22 N 0.6493(6) 0.6348(5) 0.2056(5) 0.030(2) Uani 1 1 d . . .
C21 C 0.6214(7) 0.7215(7) 0.1869(6) 0.033(3) Uani 1 1 d . . .
H21 H 0.5702 0.7519 0.2133 0.039 Uiso 1 1 calc R . .
C22 C 0.6699(7) 0.7733(7) 0.1241(6) 0.032(3) Uani 1 1 d . . .
C23 C 0.6430(9) 0.8691(7) 0.1063(7) 0.044(3) Uani 1 1 d . . .
C24 C 0.6938(9) 0.9166(8) 0.0462(7) 0.060(4) Uani 1 1 d . . .
H24 H 0.6781 0.9809 0.0331 0.072 Uiso 1 1 calc R . .
C25 C 0.7644(9) 0.8709(8) 0.0074(7) 0.054(4) Uani 1 1 d . . .
H25 H 0.7958 0.9038 -0.0335 0.064 Uiso 1 1 calc R . .
C26 C 0.7909(7) 0.7766(8) 0.0271(6) 0.041(3) Uani 1 1 d . . .
C27 C 0.7438(7) 0.7274(7) 0.0841(6) 0.036(3) Uani 1 1 d . . .
H27 H 0.7610 0.6630 0.0962 0.043 Uiso 1 1 calc R . .
O2 O 0.5699(5) 0.9093(5) 0.1445(5) 0.056(2) Uani 1 1 d . . .
H2 H 0.5602 0.9659 0.1283 0.084 Uiso 1 1 calc R . .
Br2 Br 0.88800(9) 0.71396(9) -0.02657(7) 0.0590(4) Uani 1 1 d . . .
C4 C 0.3490(7) 0.3657(7) 0.3169(5) 0.026(3) Uani 1 1 d . . .
N41 N 0.3846(5) 0.2890(5) 0.2983(5) 0.036(2) Uani 1 1 d . . .
H41N H 0.3546 0.2690 0.2683 0.043 Uiso 1 1 calc R . .
N42 N 0.4727(5) 0.2424(5) 0.3294(5) 0.029(2) Uani 1 1 d . . .
C41 C 0.5134(7) 0.1713(7) 0.3056(6) 0.032(3) Uani 1 1 d . . .
H41 H 0.4822 0.1586 0.2669 0.039 Uiso 1 1 calc R . .
C42 C 0.6053(7) 0.1085(7) 0.3350(6) 0.031(3) Uani 1 1 d . . .
C43 C 0.6498(7) 0.1073(6) 0.4035(6) 0.028(3) Uani 1 1 d . . .
C44 C 0.7333(6) 0.0402(6) 0.4269(6) 0.033(3) Uani 1 1 d . . .
H44 H 0.7652 0.0391 0.4711 0.039 Uiso 1 1 calc R . .
C45 C 0.7708(7) -0.0245(7) 0.3876(6) 0.033(3) Uani 1 1 d . . .
H45 H 0.8274 -0.0700 0.4046 0.039 Uiso 1 1 calc R . .
C46 C 0.7248(7) -0.0217(7) 0.3241(7) 0.038(3) Uani 1 1 d . . .
C47 C 0.6432(7) 0.0424(6) 0.2957(6) 0.030(3) Uani 1 1 d . . .
H47 H 0.6137 0.0417 0.2509 0.037 Uiso 1 1 calc R . .
Br41 Br 0.77306(9) -0.11523(8) 0.27126(8) 0.0561(4) Uani 1 1 d . . .
O41 O 0.6124(4) 0.1666(4) 0.4450(4) 0.0336(18) Uani 1 1 d . . .
N61 N 0.3947(5) 0.4019(5) 0.3565(4) 0.024(2) Uani 1 1 d . . .
N62 N 0.3315(5) 0.4805(5) 0.3673(4) 0.025(2) Uani 1 1 d . . .
C61 C 0.2492(7) 0.4900(6) 0.3345(5) 0.023(2) Uani 1 1 d . . .
C62 C 0.1679(6) 0.5683(6) 0.3253(6) 0.027(3) Uani 1 1 d . . .
C63 C 0.1642(7) 0.6270(6) 0.3749(6) 0.025(3) Uani 1 1 d . . .
C64 C 0.0853(7) 0.7010(6) 0.3671(6) 0.030(3) Uani 1 1 d . . .
H64 H 0.0793 0.7396 0.4003 0.036 Uiso 1 1 calc R . .
C65 C 0.0161(7) 0.7199(7) 0.3133(6) 0.038(3) Uani 1 1 d . . .
H65 H -0.0358 0.7718 0.3087 0.045 Uiso 1 1 calc R . .
C66 C 0.0222(7) 0.6630(7) 0.2656(6) 0.032(3) Uani 1 1 d . . .
C67 C 0.0958(7) 0.5880(6) 0.2730(6) 0.030(3) Uani 1 1 d . . .
H67 H 0.0976 0.5482 0.2414 0.036 Uiso 1 1 calc R . .
Br6 Br -0.07044(8) 0.69374(8) 0.18803(7) 0.0471(3) Uani 1 1 d . . .
O6 O 0.2307(4) 0.6126(4) 0.4247(4) 0.0282(17) Uani 1 1 d . . .
N52 N 0.1837(7) 0.3920(6) 0.2715(6) 0.044(3) Uani 1 1 d D . .
H52A H 0.187(7) 0.344(5) 0.313(4) 0.053 Uiso 1 1 d D . .
H52B H 0.197(7) 0.420(6) 0.224(3) 0.053 Uiso 1 1 d D . .
N51 N 0.2581(5) 0.4183(5) 0.3017(5) 0.031(2) Uani 1 1 d . . .
S91 S 0.21508(19) 0.45542(19) 0.54898(17) 0.0397(8) Uani 1 1 d . . .
O91 O 0.3108(4) 0.4740(4) 0.5532(4) 0.0340(18) Uani 1 1 d . . .
C911 C 0.1326(7) 0.5433(7) 0.5794(6) 0.054(4) Uani 1 1 d . . .
H91A H 0.1257 0.6001 0.5400 0.081 Uiso 1 1 calc R . .
H91B H 0.1560 0.5504 0.6262 0.081 Uiso 1 1 calc R . .
H91C H 0.0704 0.5280 0.5890 0.081 Uiso 1 1 calc R . .
C912 C 0.2111(8) 0.3663(7) 0.6281(6) 0.051(3) Uani 1 1 d . . .
H91D H 0.2543 0.3105 0.6204 0.076 Uiso 1 1 calc R . .
H91E H 0.1457 0.3582 0.6352 0.076 Uiso 1 1 calc R . .
H91F H 0.2310 0.3801 0.6731 0.076 Uiso 1 1 calc R . .
S92 S 0.3999(2) 0.18207(19) 0.54764(18) 0.0425(8) Uani 1 1 d . . .
O92 O 0.4328(4) 0.2652(4) 0.5039(4) 0.040(2) Uani 1 1 d . . .
C922 C 0.4970(7) 0.1194(7) 0.6095(6) 0.051(3) Uani 1 1 d . . .
H92A H 0.5010 0.1514 0.6483 0.076 Uiso 1 1 calc R . .
H92B H 0.5567 0.1132 0.5804 0.076 Uiso 1 1 calc R . .
H92C H 0.4870 0.0592 0.6340 0.076 Uiso 1 1 calc R . .
C921 C 0.4101(8) 0.1090(6) 0.4858(6) 0.047(3) Uani 1 1 d . . .
H92D H 0.3598 0.1347 0.4472 0.071 Uiso 1 1 calc R . .
H92E H 0.4033 0.0492 0.5152 0.071 Uiso 1 1 calc R . .
H92F H 0.4729 0.1029 0.4611 0.071 Uiso 1 1 calc R . .
S81 S 0.1227(2) 0.2068(2) 0.4303(2) 0.0575(9) Uani 1 1 d . . .
O81 O 0.2105(5) 0.2061(6) 0.3787(5) 0.065(3) Uani 1 1 d . . .
C811 C 0.1212(9) 0.2910(9) 0.4774(8) 0.081(4) Uiso 1 1 d . . .
H81A H 0.1734 0.2699 0.5144 0.121 Uiso 1 1 calc R . .
H81B H 0.0600 0.3041 0.5037 0.121 Uiso 1 1 calc R . .
H81C H 0.1294 0.3462 0.4405 0.121 Uiso 1 1 calc R . .
C812 C 0.0215(8) 0.2679(8) 0.3707(7) 0.063(4) Uiso 1 1 d . . .
H81D H 0.0099 0.2308 0.3382 0.094 Uiso 1 1 calc R . .
H81E H 0.0341 0.3244 0.3390 0.094 Uiso 1 1 calc R . .
H81F H -0.0350 0.2818 0.4022 0.094 Uiso 1 1 calc R . .
S82 S 0.2797(2) 0.1461(2) 0.18225(19) 0.0522(9) Uani 1 1 d . . .
O82 O 0.3104(6) 0.2261(5) 0.1953(5) 0.061(2) Uani 1 1 d . . .
C821 C 0.1659(9) 0.1504(8) 0.2255(7) 0.076(4) Uiso 1 1 d . . .
H82A H 0.1189 0.2021 0.1958 0.114 Uiso 1 1 calc R . .
H82B H 0.1688 0.1573 0.2771 0.114 Uiso 1 1 calc R . .
H82C H 0.1469 0.0943 0.2275 0.114 Uiso 1 1 calc R . .
C822 C 0.3414(9) 0.0490(8) 0.2508(7) 0.074(4) Uiso 1 1 d . . .
H82D H 0.4089 0.0333 0.2365 0.110 Uiso 1 1 calc R . .
H82E H 0.3130 -0.0020 0.2529 0.110 Uiso 1 1 calc R . .
H82F H 0.3362 0.0623 0.3006 0.110 Uiso 1 1 calc R . .
S83 S 0.5592(2) 0.1568(2) 0.0669(2) 0.0622(10) Uani 1 1 d . . .
O83 O 0.5327(6) 0.0854(5) 0.1302(5) 0.060(2) Uani 1 1 d . . .
C831 C 0.4495(9) 0.2436(9) 0.0465(8) 0.084(5) Uiso 1 1 d . . .
H83A H 0.4040 0.2221 0.0226 0.126 Uiso 1 1 calc R . .
H83B H 0.4627 0.2984 0.0121 0.126 Uiso 1 1 calc R . .
H83C H 0.4221 0.2575 0.0938 0.126 Uiso 1 1 calc R . .
C832 C 0.6209(9) 0.2162(9) 0.1075(8) 0.085(5) Uiso 1 1 d . . .
H83D H 0.6848 0.1783 0.1231 0.127 Uiso 1 1 calc R . .
H83E H 0.5857 0.2315 0.1519 0.127 Uiso 1 1 calc R . .
H83F H 0.6267 0.2719 0.0702 0.127 Uiso 1 1 calc R . .
S84 S 0.4773(3) 0.5530(3) 0.1156(2) 0.0725(11) Uani 1 1 d . . .
O84 O 0.4248(7) 0.6015(6) 0.0417(5) 0.087(3) Uani 1 1 d . . .
C841 C 0.3960(9) 0.5737(8) 0.1897(7) 0.067(4) Uiso 1 1 d . . .
H84A H 0.3830 0.6379 0.1898 0.100 Uiso 1 1 calc R . .
H84B H 0.4239 0.5362 0.2385 0.100 Uiso 1 1 calc R . .
H84C H 0.3361 0.5587 0.1818 0.100 Uiso 1 1 calc R . .
C842 C 0.4853(9) 0.4348(8) 0.1294(8) 0.083(5) Uiso 1 1 d . . .
H84D H 0.5293 0.4117 0.0919 0.124 Uiso 1 1 calc R . .
H84E H 0.4219 0.4256 0.1232 0.124 Uiso 1 1 calc R . .
H84F H 0.5092 0.4022 0.1806 0.124 Uiso 1 1 calc R . .
S85 S 0.1769(2) 0.5196(2) 0.0486(2) 0.0635(10) Uani 1 1 d . . .
O85 O 0.2220(6) 0.4916(6) 0.1261(5) 0.073(3) Uani 1 1 d . . .
C851 C 0.1727(9) 0.6342(8) 0.0139(8) 0.079(4) Uiso 1 1 d . . .
H85A H 0.1223 0.6695 0.0401 0.119 Uiso 1 1 calc R . .
H85B H 0.1590 0.6524 -0.0406 0.119 Uiso 1 1 calc R . .
H85C H 0.2345 0.6453 0.0225 0.119 Uiso 1 1 calc R . .
C852 C 0.2720(9) 0.4817(9) -0.0092(8) 0.084(5) Uiso 1 1 d . . .
H85D H 0.2868 0.4155 0.0018 0.126 Uiso 1 1 calc R . .
H85E H 0.3284 0.5009 0.0010 0.126 Uiso 1 1 calc R . .
H85F H 0.2538 0.5077 -0.0626 0.126 Uiso 1 1 calc R . .
S86 S 0.2412(7) 0.8899(6) 0.1225(5) 0.107(4) Uiso 0.527(8) 1 d PD A 1
O86 O 0.2110(13) 0.9579(11) 0.1715(10) 0.098(7) Uiso 0.527(8) 1 d PD A 1
C861 C 0.211(3) 0.7885(15) 0.172(2) 0.135(7) Uiso 0.527(8) 1 d PD A 1
H86A H 0.2247 0.7768 0.2259 0.203 Uiso 0.527(8) 1 calc PR A 1
H86B H 0.2492 0.7383 0.1522 0.203 Uiso 0.527(8) 1 calc PR A 1
H86C H 0.1431 0.7940 0.1649 0.203 Uiso 0.527(8) 1 calc PR A 1
C862 C 0.205(3) 0.890(2) 0.0330(12) 0.135(7) Uiso 0.527(8) 1 d PD A 1
H86D H 0.2200 0.9414 -0.0050 0.203 Uiso 0.527(8) 1 calc PR A 1
H86E H 0.1354 0.8958 0.0334 0.203 Uiso 0.527(8) 1 calc PR A 1
H86F H 0.2379 0.8333 0.0204 0.203 Uiso 0.527(8) 1 calc PR A 1
S86' S 0.2751(6) 0.8115(5) 0.0889(5) 0.072(3) Uiso 0.473(8) 1 d PD A 2
O86' O 0.3504(14) 0.8540(13) 0.1196(11) 0.093(7) Uiso 0.473(8) 1 d PD A 2
C863 C 0.194(3) 0.780(3) 0.1603(19) 0.135(7) Uiso 0.473(8) 1 d PD A 2
H86G H 0.2284 0.7461 0.2073 0.203 Uiso 0.473(8) 1 calc PR A 2
H86H H 0.1579 0.7427 0.1446 0.203 Uiso 0.473(8) 1 calc PR A 2
H86I H 0.1489 0.8350 0.1689 0.203 Uiso 0.473(8) 1 calc PR A 2
C864 C 0.207(3) 0.860(2) 0.0055(15) 0.135(7) Uiso 0.473(8) 1 d PD A 2
H86J H 0.2490 0.8799 -0.0366 0.203 Uiso 0.473(8) 1 calc PR A 2
H86K H 0.1570 0.9120 0.0123 0.203 Uiso 0.473(8) 1 calc PR A 2
H86L H 0.1782 0.8147 -0.0058 0.203 Uiso 0.473(8) 1 calc PR A 2

loop_
_atom_site_aniso_label
_atom_site_aniso_U_11
_atom_site_aniso_U_22
_atom_site_aniso_U_33
_atom_site_aniso_U_23
_atom_site_aniso_U_13
_atom_site_aniso_U_12
Eu1 0.0091(2) 0.0100(3) 0.0162(3) -0.0044(2) 0.0002(2) -0.0013(2)
Eu2 0.0122(3) 0.0114(3) 0.0189(3) -0.0051(2) 0.0006(2) -0.0029(2)
O7 0.023(4) 0.018(3) 0.021(4) 0.003(3) 0.006(3) -0.006(3)
C1 0.009(5) 0.022(6) 0.021(6) -0.008(5) 0.012(4) -0.005(4)
N11 0.018(4) 0.027(5) 0.035(6) -0.014(4) 0.013(4) -0.004(4)
N12 0.027(5) 0.014(4) 0.031(6) 0.000(4) 0.000(4) -0.002(4)
C11 0.036(6) 0.029(6) 0.017(6) -0.007(5) 0.007(5) -0.004(5)
C12 0.019(5) 0.024(6) 0.033(7) -0.014(5) 0.005(5) 0.000(5)
C13 0.027(6) 0.012(5) 0.038(8) -0.005(5) -0.003(6) -0.010(5)
C14 0.024(6) 0.027(6) 0.039(8) -0.013(6) -0.002(6) -0.010(5)
C15 0.021(6) 0.027(6) 0.056(9) -0.012(6) 0.011(6) -0.003(5)
C16 0.028(6) 0.018(6) 0.039(8) -0.014(6) 0.004(5) -0.001(5)
C17 0.023(6) 0.032(6) 0.031(7) -0.006(5) 0.003(5) 0.001(5)
O1 0.025(4) 0.023(4) 0.040(5) -0.009(4) 0.008(3) -0.008(3)
Br1 0.0299(6) 0.0394(7) 0.0621(9) -0.0149(7) -0.0021(6) 0.0055(5)
N31 0.019(4) 0.021(5) 0.039(6) -0.012(5) 0.003(4) -0.001(4)
N32 0.019(4) 0.020(4) 0.019(5) -0.008(4) -0.001(4) 0.010(4)
C31 0.021(5) 0.021(6) 0.032(7) -0.002(5) 0.010(5) -0.008(5)
C32 0.022(5) 0.024(6) 0.019(6) -0.003(5) -0.003(5) 0.000(5)
C33 0.028(6) 0.026(6) 0.032(7) -0.001(6) -0.002(5) -0.007(5)
C34 0.037(7) 0.022(6) 0.055(9) -0.016(6) 0.012(6) 0.000(5)
C35 0.038(7) 0.038(7) 0.036(8) -0.013(6) -0.001(6) 0.008(6)
C36 0.028(6) 0.036(7) 0.049(8) -0.013(6) -0.001(6) -0.009(5)
C37 0.023(5) 0.025(6) 0.025(7) -0.002(5) -0.005(5) -0.004(5)
O3 0.040(4) 0.025(4) 0.042(5) -0.011(4) 0.010(4) -0.017(3)
Br3 0.0310(6) 0.0508(7) 0.0616(9) -0.0233(7) 0.0170(6) -0.0128(6)
N21 0.031(5) 0.016(5) 0.027(5) -0.003(4) 0.003(4) -0.008(4)
N22 0.040(5) 0.021(5) 0.028(6) -0.002(4) 0.005(4) -0.010(4)
C21 0.029(6) 0.037(7) 0.033(7) -0.010(6) 0.010(5) -0.009(5)
C22 0.038(7) 0.037(7) 0.021(7) -0.006(6) 0.014(5) -0.014(5)
C23 0.064(9) 0.026(7) 0.039(8) -0.001(6) 0.006(7) -0.016(6)
C24 0.078(10) 0.040(8) 0.060(10) -0.014(8) -0.002(8) -0.009(7)
C25 0.067(9) 0.039(8) 0.050(9) -0.013(7) 0.024(7) -0.009(7)
C26 0.038(7) 0.048(8) 0.042(8) -0.020(7) 0.003(6) -0.010(6)
C27 0.029(6) 0.038(7) 0.043(8) -0.011(6) 0.010(6) -0.013(5)
O2 0.063(6) 0.034(5) 0.072(7) -0.019(5) 0.029(5) -0.014(4)
Br2 0.0510(8) 0.0641(9) 0.0512(9) -0.0091(8) 0.0173(7) -0.0046(7)
C4 0.024(6) 0.040(7) 0.015(6) -0.005(5) 0.000(5) -0.015(5)
N41 0.026(5) 0.023(5) 0.060(7) -0.028(5) -0.018(5) 0.013(4)
N42 0.025(5) 0.028(5) 0.032(6) -0.012(5) -0.002(4) -0.001(4)
C41 0.025(6) 0.032(6) 0.038(8) -0.006(6) -0.012(5) -0.004(5)
C42 0.025(6) 0.030(6) 0.041(8) -0.019(6) 0.001(5) -0.004(5)
C43 0.026(6) 0.019(6) 0.036(7) 0.005(5) -0.004(5) -0.011(5)
C44 0.024(6) 0.023(6) 0.053(8) 0.000(6) -0.004(6) -0.017(5)
C45 0.017(5) 0.028(6) 0.055(8) -0.020(6) 0.002(6) 0.001(5)
C46 0.029(6) 0.034(7) 0.052(9) -0.023(6) 0.015(6) -0.003(5)
C47 0.030(6) 0.029(6) 0.036(7) -0.018(6) -0.003(5) -0.004(5)
Br41 0.0440(8) 0.0496(8) 0.0723(11) -0.0305(8) 0.0008(7) 0.0085(6)
O41 0.030(4) 0.039(4) 0.038(5) -0.013(4) 0.001(4) -0.014(3)
N61 0.024(5) 0.030(5) 0.021(5) -0.017(4) 0.003(4) -0.004(4)
N62 0.024(5) 0.025(5) 0.027(5) -0.003(4) -0.008(4) -0.009(4)
C61 0.033(6) 0.017(5) 0.020(6) -0.002(5) 0.001(5) -0.008(5)
C62 0.023(6) 0.018(5) 0.038(7) -0.004(5) -0.004(5) 0.000(5)
C63 0.018(6) 0.021(6) 0.031(7) -0.001(5) 0.000(5) -0.005(5)
C64 0.036(6) 0.024(6) 0.029(7) -0.012(5) -0.006(5) 0.003(5)
C65 0.025(6) 0.047(7) 0.044(8) -0.022(6) -0.006(6) -0.003(5)
C66 0.023(6) 0.032(6) 0.042(8) -0.016(6) -0.004(5) -0.003(5)
C67 0.034(6) 0.029(6) 0.028(7) -0.007(5) -0.002(5) -0.010(5)
Br6 0.0381(7) 0.0454(7) 0.0564(9) -0.0202(7) -0.0206(6) 0.0055(6)
O6 0.025(4) 0.027(4) 0.034(5) -0.014(4) -0.002(3) -0.004(3)
N52 0.034(5) 0.045(7) 0.057(8) -0.015(6) -0.017(6) -0.011(5)
N51 0.024(5) 0.027(5) 0.038(6) -0.016(5) -0.001(4) 0.008(4)
S91 0.0299(16) 0.0506(19) 0.043(2) -0.0129(16) 0.0033(14) -0.0181(14)
O91 0.022(4) 0.040(4) 0.040(5) -0.005(4) -0.003(3) -0.012(3)
C911 0.019(6) 0.081(9) 0.056(9) -0.022(8) 0.016(6) -0.002(6)
C912 0.044(7) 0.070(9) 0.041(8) -0.002(7) 0.009(6) -0.032(6)
S92 0.0370(17) 0.0356(17) 0.054(2) -0.0048(16) 0.0062(16) -0.0160(14)
O92 0.035(4) 0.028(4) 0.058(6) -0.008(4) 0.018(4) -0.017(3)
C922 0.042(7) 0.050(7) 0.058(9) 0.001(7) -0.011(6) -0.019(6)
C921 0.059(8) 0.027(6) 0.051(8) -0.007(6) 0.015(7) -0.010(6)
S81 0.050(2) 0.067(2) 0.057(2) -0.015(2) -0.0024(18) -0.0163(18)
O81 0.039(5) 0.095(7) 0.065(6) -0.031(5) 0.006(5) -0.016(5)
S82 0.055(2) 0.055(2) 0.054(2) -0.0182(18) -0.0041(18) -0.0221(17)
O82 0.071(6) 0.050(5) 0.076(7) -0.028(5) -0.020(5) -0.019(4)
S83 0.072(2) 0.051(2) 0.058(3) -0.005(2) -0.002(2) -0.0125(19)
O83 0.084(6) 0.035(5) 0.059(6) 0.005(5) -0.007(5) -0.028(4)
S84 0.082(3) 0.085(3) 0.051(3) 0.003(2) -0.001(2) -0.043(2)
O84 0.108(8) 0.108(8) 0.039(6) 0.008(6) -0.017(6) -0.040(6)
S85 0.064(2) 0.071(2) 0.060(3) -0.019(2) -0.002(2) -0.0233(19)
O85 0.078(6) 0.097(7) 0.054(6) -0.017(5) -0.010(5) -0.038(5)

loop_
_atom_type_symbol
_atom_type_description
_atom_type_scat_dispersion_real
_atom_type_scat_dispersion_imag
_atom_type_scat_source
C C 0.0033 0.0016 'International Tables Vol C Tables 4.2.6.8 and 6.1.1.4'
H H 0.0000 0.0000 'International Tables Vol C Tables 4.2.6.8 and 6.1.1.4'
N N 0.0061 0.0033 'International Tables Vol C Tables 4.2.6.8 and 6.1.1.4'
O O 0.0106 0.0060 'International Tables Vol C Tables 4.2.6.8 and 6.1.1.4'
Cl Cl 0.1484 0.1585 'International Tables Vol C Tables 4.2.6.8 and 6.1.1.4'
Br Br -0.2901 2.4595 'International Tables Vol C Tables 4.2.6.8 and 6.1.1.4'
Eu Eu -0.1578 3.6682 'International Tables Vol C Tables 4.2.6.8 and 6.1.1.4'
S S 0.1246 0.1234 'International Tables Vol C Tables 4.2.6.8 and 6.1.1.4'

loop_
_geom_angle_atom_site_label_1
_geom_angle_atom_site_label_2
_geom_angle_atom_site_label_3
_geom_angle
_geom_angle_site_symmetry_1
_geom_angle_site_symmetry_3
O6 Eu1 O7 145.1(2) . 2_666
O6 Eu1 O1 75.8(2) . .
O7 Eu1 O1 69.3(2) 2_666 .
O6 Eu1 O91 76.1(2) . .
O7 Eu1 O91 101.5(2) 2_666 .
O1 Eu1 O91 88.8(2) . .
O6 Eu1 N31 123.9(2) . .
O7 Eu1 N31 80.1(2) 2_666 .
O1 Eu1 N31 126.4(2) . .
O91 Eu1 N31 141.2(2) . .
O6 Eu1 N62 68.1(2) . .
O7 Eu1 N62 146.8(2) 2_666 .
O1 Eu1 N62 143.6(2) . .
O91 Eu1 N62 87.1(2) . .
N31 Eu1 N62 73.7(3) . .
O6 Eu1 N12 85.7(2) . .
O7 Eu1 N12 84.6(2) 2_666 .
O1 Eu1 N12 71.6(2) . .
O91 Eu1 N12 156.1(2) . .
N31 Eu1 N12 62.4(3) . .
N62 Eu1 N12 100.4(2) . .
O6 Eu1 C1 114.8(2) . .
O7 Eu1 C1 78.5(2) 2_666 .
O1 Eu1 C1 108.4(2) . .
O91 Eu1 C1 161.2(2) . .
N31 Eu1 C1 20.0(2) . .
N62 Eu1 C1 83.4(2) . .
N12 Eu1 C1 42.5(2) . .
O6 Eu1 S91 57.43(17) . .
O7 Eu1 S91 121.86(15) 2_666 .
O1 Eu1 S91 92.56(16) . .
O91 Eu1 S91 20.83(15) . .
N31 Eu1 S91 140.98(19) . .
N62 Eu1 S91 72.25(19) . .
N12 Eu1 S91 142.82(18) . .
C1 Eu1 S91 155.60(17) . .
O6 Eu1 Eu1 162.09(17) . 2_666
O7 Eu1 Eu1 36.72(13) 2_666 2_666
O1 Eu1 Eu1 102.04(15) . 2_666
O91 Eu1 Eu1 86.15(14) . 2_666
N31 Eu1 Eu1 72.04(18) . 2_666
N62 Eu1 Eu1 113.76(17) . 2_666
N12 Eu1 Eu1 110.71(17) . 2_666
C1 Eu1 Eu1 82.86(15) . 2_666
S91 Eu1 Eu1 105.36(5) . 2_666
O6 Eu1 Eu2 109.33(16) . 2_666
O7 Eu1 Eu2 36.01(14) 2_666 2_666
O1 Eu1 Eu2 34.49(15) . 2_666
O91 Eu1 Eu2 89.30(16) . 2_666
N31 Eu1 Eu2 110.22(18) . 2_666
N62 Eu1 Eu2 176.05(18) . 2_666
N12 Eu1 Eu2 82.20(18) . 2_666
C1 Eu1 Eu2 100.49(16) . 2_666
S91 Eu1 Eu2 103.88(5) . 2_666
Eu1 Eu1 Eu2 67.673(15) 2_666 2_666
O6 Eu1 Eu2 123.12(16) . .
O7 Eu1 Eu2 91.14(13) 2_666 .
O1 Eu1 Eu2 158.83(15) . .
O91 Eu1 Eu2 87.21(15) . .
N31 Eu1 Eu2 54.02(18) . .
N62 Eu1 Eu2 56.94(17) . .
N12 Eu1 Eu2 115.94(18) . .
C1 Eu1 Eu2 74.01(16) . .
S91 Eu1 Eu2 91.04(5) . .
Eu1 Eu1 Eu2 56.955(13) 2_666 .
Eu2 Eu1 Eu2 124.628(13) 2_666 .
O3 Eu2 O41 80.8(2) . .
O3 Eu2 O1 96.2(2) . 2_666
O41 Eu2 O1 82.0(2) . 2_666
O3 Eu2 O7 139.1(2) . .
O41 Eu2 O7 131.8(2) . .
O1 Eu2 O7 70.2(2) 2_666 .
O3 Eu2 O92 151.9(2) . .
O41 Eu2 O92 79.1(2) . .
O1 Eu2 O92 100.3(2) 2_666 .
O7 Eu2 O92 68.5(2) . .
O3 Eu2 N61 103.2(2) . .
O41 Eu2 N61 130.0(2) . .
O1 Eu2 N61 144.5(2) 2_666 .
O7 Eu2 N61 75.7(2) . .
O92 Eu2 N61 75.6(2) . .
O3 Eu2 N32 68.9(2) . .
O41 Eu2 N32 145.5(2) . .
O1 Eu2 N32 85.2(2) 2_666 .
O7 Eu2 N32 71.6(2) . .
O92 Eu2 N32 134.8(2) . .
N61 Eu2 N32 74.7(2) . .
O3 Eu2 N42 72.5(2) . .
O41 Eu2 N42 71.1(2) . .
O1 Eu2 N42 152.0(2) 2_666 .
O7 Eu2 N42 134.6(2) . .
O92 Eu2 N42 82.5(2) . .
N61 Eu2 N42 63.4(2) . .
N32 Eu2 N42 112.7(2) . .
O3 Eu2 Eu1 116.51(17) . 2_666
O41 Eu2 Eu1 113.37(17) . 2_666
O1 Eu2 Eu1 35.67(15) 2_666 2_666
O7 Eu2 Eu1 35.76(14) . 2_666
O92 Eu2 Eu1 89.61(17) . 2_666
N61 Eu2 Eu1 108.92(18) . 2_666
N32 Eu2 Eu1 69.09(17) . 2_666
N42 Eu2 Eu1 170.08(18) . 2_666
O3 Eu2 Eu1 123.81(16) . .
O41 Eu2 Eu1 155.15(18) . .
O1 Eu2 Eu1 90.94(15) 2_666 .
O7 Eu2 Eu1 26.08(13) . .
O92 Eu2 Eu1 78.74(15) . .
N61 Eu2 Eu1 53.57(18) . .
N32 Eu2 Eu1 56.24(17) . .
N42 Eu2 Eu1 116.78(17) . .
Eu1 Eu2 Eu1 55.372(13) 2_666 .
Eu2 O7 H7 109.5 . .
N31 C1 N11 125.5(8) . .
N31 C1 N21 108.5(8) . .
N11 C1 N21 126.1(9) . .
N31 C1 Eu1 38.7(4) . .
N11 C1 Eu1 87.0(5) . .
N21 C1 Eu1 146.8(6) . .
C1 N11 N12 108.3(8) . .
C11 N12 N11 113.4(8) . .
C11 N12 Eu1 124.2(7) . .
N11 N12 Eu1 122.2(5) . .
N12 C11 C12 124.8(9) . .
N12 C11 H11 117.6 . .
C12 C11 H11 117.6 . .
C17 C12 C13 116.2(9) . .
C17 C12 C11 117.8(9) . .
C13 C12 C11 125.9(9) . .
C14 C13 O1 120.6(10) . .
C14 C13 C12 120.6(9) . .
O1 C13 C12 118.7(9) . .
C13 C14 C15 121.3(11) . .
C13 C14 H14 119.4 . .
C15 C14 H14 119.4 . .
C14 C15 C16 119.3(10) . .
C14 C15 H15 120.3 . .
C16 C15 H15 120.3 . .
C17 C16 C15 120.9(9) . .
C17 C16 Br1 119.2(8) . .
C15 C16 Br1 119.9(8) . .
C16 C17 C12 121.6(10) . .
C16 C17 H17 119.2 . .
C12 C17 H17 119.2 . .
C13 O1 Eu2 126.6(5) . 2_666
C13 O1 Eu1 121.0(6) . .
Eu2 O1 Eu1 109.8(2) 2_666 .
C1 N31 N32 107.4(7) . .
C1 N31 Eu1 121.3(6) . .
N32 N31 Eu1 131.1(6) . .
C31 N32 N31 108.1(8) . .
C31 N32 Eu2 133.7(6) . .
N31 N32 Eu2 117.6(6) . .
N32 C31 N21 107.9(8) . .
N32 C31 C32 123.5(8) . .
N21 C31 C32 128.5(9) . .
C37 C32 C33 119.9(9) . .
C37 C32 C31 121.9(9) . .
C33 C32 C31 118.2(9) . .
O3 C33 C34 119.3(9) . .
O3 C33 C32 122.7(9) . .
C34 C33 C32 118.0(9) . .
C35 C34 C33 120.7(10) . .
C35 C34 H34 119.6 . .
C33 C34 H34 119.6 . .
C34 C35 C36 120.5(10) . .
C34 C35 H35 119.8 . .
C36 C35 H35 119.8 . .
C37 C36 C35 120.6(10) . .
C37 C36 Br3 121.0(8) . .
C35 C36 Br3 118.4(8) . .
C36 C37 C32 120.2(9) . .
C36 C37 H37 119.9 . .
C32 C37 H37 119.9 . .
C33 O3 Eu2 141.4(7) . .
C31 N21 C1 108.1(8) . .
C31 N21 N22 121.1(8) . .
C1 N21 N22 130.5(7) . .
C21 N22 N21 118.3(8) . .
N22 C21 C22 119.0(9) . .
N22 C21 H21 120.5 . .
C22 C21 H21 120.5 . .
C27 C22 C23 120.9(10) . .
C27 C22 C21 120.0(9) . .
C23 C22 C21 119.1(10) . .
O2 C23 C22 118.5(10) . .
O2 C23 C24 124.3(10) . .
C22 C23 C24 117.2(11) . .
C25 C24 C23 121.1(11) . .
C25 C24 H24 119.5 . .
C23 C24 H24 119.5 . .
C24 C25 C26 120.6(12) . .
C24 C25 H25 119.7 . .
C26 C25 H25 119.7 . .
C27 C26 C25 120.7(10) . .
C27 C26 Br2 118.7(8) . .
C25 C26 Br2 120.5(9) . .
C26 C27 C22 119.4(10) . .
C26 C27 H27 120.3 . .
C22 C27 H27 120.3 . .
C23 O2 H2 109.5 . .
N41 C4 N61 124.7(9) . .
N41 C4 N51 125.7(9) . .
N61 C4 N51 109.5(9) . .
C4 N41 N42 114.5(8) . .
C4 N41 H41N 122.7 . .
N42 N41 H41N 122.7 . .
C41 N42 N41 115.4(8) . .
C41 N42 Eu2 127.0(6) . .
N41 N42 Eu2 117.1(6) . .
N42 C41 C42 124.1(9) . .
N42 C41 H41 117.9 . .
C42 C41 H41 117.9 . .
C47 C42 C43 120.4(9) . .
C47 C42 C41 115.4(9) . .
C43 C42 C41 123.9(9) . .
O41 C43 C44 120.6(10) . .
O41 C43 C42 122.0(8) . .
C44 C43 C42 117.4(10) . .
C45 C44 C43 122.0(10) . .
C45 C44 H44 119.0 . .
C43 C44 H44 119.0 . .
C46 C45 C44 118.4(9) . .
C46 C45 H45 120.8 . .
C44 C45 H45 120.8 . .
C45 C46 C47 124.2(10) . .
C45 C46 Br41 118.8(8) . .
C47 C46 Br41 117.0(9) . .
C46 C47 C42 117.6(10) . .
C46 C47 H47 121.2 . .
C42 C47 H47 121.2 . .
C43 O41 Eu2 132.6(6) . .
C4 N61 N62 107.2(7) . .
C4 N61 Eu2 120.0(6) . .
N62 N61 Eu2 131.7(5) . .
C61 N62 N61 108.5(7) . .
C61 N62 Eu1 133.6(6) . .
N61 N62 Eu1 117.5(5) . .
N62 C61 N51 108.1(8) . .
N62 C61 C62 125.9(9) . .
N51 C61 C62 125.5(9) . .
C67 C62 C63 119.5(8) . .
C67 C62 C61 123.8(9) . .
C63 C62 C61 116.7(9) . .
O6 C63 C64 121.1(9) . .
O6 C63 C62 122.3(8) . .
C64 C63 C62 116.6(9) . .
C65 C64 C63 122.4(10) . .
C65 C64 H64 118.8 . .
C63 C64 H64 118.8 . .
C64 C65 C66 119.6(9) . .
C64 C65 H65 120.2 . .
C66 C65 H65 120.2 . .
C67 C66 C65 120.1(9) . .
C67 C66 Br6 120.8(8) . .
C65 C66 Br6 119.0(7) . .
C66 C67 C62 121.6(10) . .
C66 C67 H67 119.2 . .
C62 C67 H67 119.2 . .
C63 O6 Eu1 145.6(6) . .
N51 N52 H52A 90(7) . .
N51 N52 H52B 92(7) . .
H52A N52 H52B 156(9) . .
C4 N51 C61 106.6(8) . .
C4 N51 N52 124.5(8) . .
C61 N51 N52 127.7(8) . .
O91 S91 C912 104.6(5) . .
O91 S91 C911 105.3(5) . .
C912 S91 C911 98.8(5) . .
O91 S91 Eu1 34.7(3) . .
C912 S91 Eu1 137.7(4) . .
C911 S91 Eu1 103.5(4) . .
S91 O91 Eu1 124.4(4) . .
S91 C911 H91A 109.5 . .
S91 C911 H91B 109.5 . .
H91A C911 H91B 109.5 . .
S91 C911 H91C 109.5 . .
H91A C911 H91C 109.5 . .
H91B C911 H91C 109.5 . .
S91 C912 H91D 109.5 . .
S91 C912 H91E 109.5 . .
H91D C912 H91E 109.5 . .
S91 C912 H91F 109.5 . .
H91D C912 H91F 109.5 . .
H91E C912 H91F 109.5 . .
O92 S92 C922 103.7(5) . .
O92 S92 C921 107.4(5) . .
C922 S92 C921 99.3(5) . .
S92 O92 Eu2 144.0(4) . .
S92 C922 H92A 109.5 . .
S92 C922 H92B 109.5 . .
H92A C922 H92B 109.5 . .
S92 C922 H92C 109.5 . .
H92A C922 H92C 109.5 . .
H92B C922 H92C 109.5 . .
S92 C921 H92D 109.5 . .
S92 C921 H92E 109.5 . .
H92D C921 H92E 109.5 . .
S92 C921 H92F 109.5 . .
H92D C921 H92F 109.5 . .
H92E C921 H92F 109.5 . .
O81 S81 C811 104.9(6) . .
O81 S81 C812 106.1(5) . .
C811 S81 C812 96.5(6) . .
S81 C811 H81A 109.5 . .
S81 C811 H81B 109.5 . .
H81A C811 H81B 109.5 . .
S81 C811 H81C 109.5 . .
H81A C811 H81C 109.5 . .
H81B C811 H81C 109.5 . .
S81 C812 H81D 109.5 . .
S81 C812 H81E 109.5 . .
H81D C812 H81E 109.5 . .
S81 C812 H81F 109.5 . .
H81D C812 H81F 109.5 . .
H81E C812 H81F 109.5 . .
O82 S82 C821 105.2(5) . .
O82 S82 C822 106.3(5) . .
C821 S82 C822 95.8(6) . .
S82 C821 H82A 109.5 . .
S82 C821 H82B 109.5 . .
H82A C821 H82B 109.5 . .
S82 C821 H82C 109.5 . .
H82A C821 H82C 109.5 . .
H82B C821 H82C 109.5 . .
S82 C822 H82D 109.5 . .
S82 C822 H82E 109.5 . .
H82D C822 H82E 109.5 . .
S82 C822 H82F 109.5 . .
H82D C822 H82F 109.5 . .
H82E C822 H82F 109.5 . .
O83 S83 C832 106.9(6) . .
O83 S83 C831 103.7(6) . .
C832 S83 C831 97.3(6) . .
S83 C831 H83A 109.5 . .
S83 C831 H83B 109.5 . .
H83A C831 H83B 109.5 . .
S83 C831 H83C 109.5 . .
H83A C831 H83C 109.5 . .
H83B C831 H83C 109.5 . .
S83 C832 H83D 109.5 . .
S83 C832 H83E 109.5 . .
H83D C832 H83E 109.5 . .
S83 C832 H83F 109.5 . .
H83D C832 H83F 109.5 . .
H83E C832 H83F 109.5 . .
O84 S84 C841 106.9(6) . .
O84 S84 C842 107.1(6) . .
C841 S84 C842 98.9(6) . .
S84 C841 H84A 109.5 . .
S84 C841 H84B 109.5 . .
H84A C841 H84B 109.5 . .
S84 C841 H84C 109.5 . .
H84A C841 H84C 109.5 . .
H84B C841 H84C 109.5 . .
S84 C842 H84D 109.5 . .
S84 C842 H84E 109.5 . .
H84D C842 H84E 109.5 . .
S84 C842 H84F 109.5 . .
H84D C842 H84F 109.5 . .
H84E C842 H84F 109.5 . .
O85 S85 C851 106.2(6) . .
O85 S85 C852 103.1(6) . .
C851 S85 C852 95.8(7) . .
S85 C851 H85A 109.5 . .
S85 C851 H85B 109.5 . .
H85A C851 H85B 109.5 . .
S85 C851 H85C 109.5 . .
H85A C851 H85C 109.5 . .
H85B C851 H85C 109.5 . .
S85 C852 H85D 109.5 . .
S85 C852 H85E 109.5 . .
H85D C852 H85E 109.5 . .
S85 C852 H85F 109.5 . .
H85D C852 H85F 109.5 . .
H85E C852 H85F 109.5 . .
O86 S86 C862 132.3(13) . .
O86 S86 C861 107.8(13) . .
C862 S86 C861 96(2) . .
S86 C861 H86A 109.5 . .
S86 C861 H86B 109.5 . .
H86A C861 H86B 109.5 . .
S86 C861 H86C 109.5 . .
H86A C861 H86C 109.5 . .
H86B C861 H86C 109.5 . .
S86 C862 H86D 109.5 . .
S86 C862 H86E 109.5 . .
H86D C862 H86E 109.5 . .
S86 C862 H86F 109.5 . .
H86D C862 H86F 109.5 . .
H86E C862 H86F 109.5 . .
O86' S86' C864 126.1(15) . .
O86' S86' C863 110.8(14) . .
C864 S86' C863 106(2) . .
S86' C863 H86G 109.5 . .
S86' C863 H86H 109.5 . .
H86G C863 H86H 109.5 . .
S86' C863 H86I 109.5 . .
H86G C863 H86I 109.5 . .
H86H C863 H86I 109.5 . .
S86' C864 H86J 109.5 . .
S86' C864 H86K 109.5 . .
H86J C864 H86K 109.5 . .
S86' C864 H86L 109.5 . .
H86J C864 H86L 109.5 . .
H86K C864 H86L 109.5 . .

loop_
_geom_bond_atom_site_label_1
_geom_bond_atom_site_label_2
_geom_bond_distance
_geom_bond_site_symmetry_2
Eu1 O6 2.205(6) .
Eu1 O7 2.335(6) 2_666
Eu1 O1 2.352(6) .
Eu1 O91 2.391(7) .
Eu1 N31 2.393(8) .
Eu1 N62 2.490(8) .
Eu1 N12 2.508(7) .
Eu1 C1 3.269(9) .
Eu1 S91 3.461(3) .
Eu1 Eu1 3.7248(9) 2_666
Eu1 Eu2 3.7944(7) 2_666
Eu1 Eu2 4.1873(6) .
Eu2 O3 2.194(7) .
Eu2 O41 2.246(7) .
Eu2 O1 2.284(6) 2_666
Eu2 O7 2.349(6) .
Eu2 O92 2.404(6) .
Eu2 N61 2.429(7) .
Eu2 N32 2.498(8) .
Eu2 N42 2.593(8) .
Eu2 Eu1 3.7944(7) 2_666
O7 H7 0.8400 .
C1 N31 1.308(11) .
C1 N11 1.326(10) .
C1 N21 1.374(10) .
N11 N12 1.399(10) .
N12 C11 1.303(10) .
C11 C12 1.450(12) .
C11 H11 0.9500 .
C12 C17 1.421(12) .
C12 C13 1.425(13) .
C13 C14 1.365(13) .
C13 O1 1.387(10) .
C14 C15 1.369(12) .
C14 H14 0.9500 .
C15 C16 1.386(13) .
C15 H15 0.9500 .
C16 C17 1.345(12) .
C16 Br1 1.905(9) .
C17 H17 0.9500 .
O1 Eu2 2.284(6) 2_666
N31 N32 1.409(9) .
N32 C31 1.319(11) .
C31 N21 1.356(11) .
C31 C32 1.465(12) .
C32 C37 1.399(12) .
C32 C33 1.448(12) .
C33 O3 1.302(11) .
C33 C34 1.408(13) .
C34 C35 1.381(13) .
C34 H34 0.9500 .
C35 C36 1.408(13) .
C35 H35 0.9500 .
C36 C37 1.378(12) .
C36 Br3 1.892(10) .
C37 H37 0.9500 .
N21 N22 1.388(10) .
N22 C21 1.282(11) .
C21 C22 1.472(13) .
C21 H21 0.9500 .
C22 C27 1.408(13) .
C22 C23 1.414(13) .
C23 O2 1.343(12) .
C23 C24 1.430(15) .
C24 C25 1.366(14) .
C24 H24 0.9500 .
C25 C26 1.391(14) .
C25 H25 0.9500 .
C26 C27 1.378(13) .
C26 Br2 1.880(11) .
C27 H27 0.9500 .
O2 H2 0.8400 .
C4 N41 1.310(11) .
C4 N61 1.321(11) .
C4 N51 1.368(11) .
N41 N42 1.376(9) .
N41 H41N 0.8800 .
N42 C41 1.295(11) .
C41 C42 1.480(12) .
C41 H41 0.9500 .
C42 C47 1.397(12) .
C42 C43 1.436(13) .
C43 O41 1.341(11) .
C43 C44 1.397(12) .
C44 C45 1.377(13) .
C44 H44 0.9500 .
C45 C46 1.358(13) .
C45 H45 0.9500 .
C46 C47 1.375(12) .
C46 Br41 1.929(10) .
C47 H47 0.9500 .
N61 N62 1.395(9) .
N62 C61 1.324(11) .
C61 N51 1.383(11) .
C61 C62 1.457(12) .
C62 C67 1.381(12) .
C62 C63 1.442(13) .
C63 O6 1.303(10) .
C63 C64 1.396(12) .
C64 C65 1.370(12) .
C64 H64 0.9500 .
C65 C66 1.387(13) .
C65 H65 0.9500 .
C66 C67 1.360(12) .
C66 Br6 1.897(10) .
C67 H67 0.9500 .
N52 N51 1.431(11) .
N52 H52A 0.91(2) .
N52 H52B 0.90(2) .
S91 O91 1.492(6) .
S91 C912 1.743(10) .
S91 C911 1.770(10) .
C911 H91A 0.9800 .
C911 H91B 0.9800 .
C911 H91C 0.9800 .
C912 H91D 0.9800 .
C912 H91E 0.9800 .
C912 H91F 0.9800 .
S92 O92 1.515(7) .
S92 C922 1.776(10) .
S92 C921 1.785(10) .
C922 H92A 0.9800 .
C922 H92B 0.9800 .
C922 H92C 0.9800 .
C921 H92D 0.9800 .
C921 H92E 0.9800 .
C921 H92F 0.9800 .
S81 O81 1.530(8) .
S81 C811 1.753(13) .
S81 C812 1.791(11) .
C811 H81A 0.9800 .
C811 H81B 0.9800 .
C811 H81C 0.9800 .
C812 H81D 0.9800 .
C812 H81E 0.9800 .
C812 H81F 0.9800 .
S82 O82 1.512(8) .
S82 C821 1.771(12) .
S82 C822 1.780(12) .
C821 H82A 0.9800 .
C821 H82B 0.9800 .
C821 H82C 0.9800 .
C822 H82D 0.9800 .
C822 H82E 0.9800 .
C822 H82F 0.9800 .
S83 O83 1.492(8) .
S83 C832 1.754(13) .
S83 C831 1.803(12) .
C831 H83A 0.9800 .
C831 H83B 0.9800 .
C831 H83C 0.9800 .
C832 H83D 0.9800 .
C832 H83E 0.9800 .
C832 H83F 0.9800 .
S84 O84 1.513(8) .
S84 C841 1.775(12) .
S84 C842 1.787(13) .
C841 H84A 0.9800 .
C841 H84B 0.9800 .
C841 H84C 0.9800 .
C842 H84D 0.9800 .
C842 H84E 0.9800 .
C842 H84F 0.9800 .
S85 O85 1.507(8) .
S85 C851 1.737(12) .
S85 C852 1.757(13) .
C851 H85A 0.9800 .
C851 H85B 0.9800 .
C851 H85C 0.9800 .
C852 H85D 0.9800 .
C852 H85E 0.9800 .
C852 H85F 0.9800 .
S86 O86 1.534(16) .
S86 C862 1.749(5) .
S86 C861 1.759(5) .
C861 H86A 0.9800 .
C861 H86B 0.9800 .
C861 H86C 0.9800 .
C862 H86D 0.9800 .
C862 H86E 0.9800 .
C862 H86F 0.9800 .
S86' O86' 1.607(17) .
S86' C864 1.753(5) .
S86' C863 1.756(5) .
C863 H86G 0.9800 .
C863 H86H 0.9800 .
C863 H86I 0.9800 .
C864 H86J 0.9800 .
C864 H86K 0.9800 .
C864 H86L 0.9800 .

loop_
_platon_squeeze_void_nr
_platon_squeeze_void_average_x
_platon_squeeze_void_average_y
_platon_squeeze_void_average_z
_platon_squeeze_void_volume
_platon_squeeze_void_count_electrons
_platon_squeeze_void_content
1 0.000 0.000 0.000 226 73 ' '
2 0.014 0.536 0.458 7 1 ' '
3 0.984 0.460 0.547 6 1 ' '
